data_4001782
loop_
_publ_author_name
'Kaib, Thomas'
'Bron, Philipp'
'Haddadpour, Sima'
'Mayrhofer, Leonhard'
'Pastewka, Lars'
'J\"arvi, Tommi T.'
'Moseler, Michael'
'Roling, Bernhard'
'Dehnen, Stefanie'

_publ_section_title
;
 Lithium Chalcogenidotetrelates: LiChT---Synthesis and Characterization of
 New Li+Ion Conducting Li/Sn/Se Compounds
;
_journal_issue 15
_journal_name_full 'Chemistry of Materials'
_journal_page_first 2961
_journal_paper_doi 10.1021/cm400541n
_journal_volume 25
_journal_year 2013
_chemical_absolute_configuration unk
_chemical_formula_sum 'Li2 Se3 Sn'
_chemical_formula_weight 369.45
_chemical_name_systematic
;
 ?
;
_space_group_IT_number 9
_symmetry_space_group_name_Hall 'C -2yc'
_symmetry_space_group_name_H-M 'C 1 c 1'
_atom_sites_solution_primary direct
_atom_sites_solution_secondary difmap
_audit_conform_dict_location ftp://ftp.iucr.org/pub/cif_core.dic
_audit_conform_dict_name cif_core.dic
_audit_conform_dict_version 2.4
_audit_creation_date 2010-11-22T15:06:32-00:00
_audit_creation_method 'WinGX routine CIF_UPDATE'
_cell_angle_alpha 90
_cell_angle_beta 120.96(3)
_cell_angle_gamma 90
_cell_formula_units_Z 4
_cell_length_a 12.522(3)
_cell_length_b 7.2137(14)
_cell_length_c 7.7692(16)
_cell_measurement_temperature 173(2)
_cell_volume 601.8(3)
_computing_structure_refinement 'SHELXL-97 (Sheldrick, 2008)'
_diffrn_ambient_temperature 173(2)
_diffrn_measured_fraction_theta_full 0.952
_diffrn_measured_fraction_theta_max 0.952
_diffrn_radiation_monochromator graphite
_diffrn_radiation_type MoK\a
_diffrn_radiation_wavelength 0.71073
_diffrn_reflns_av_R_equivalents 0.0943
_diffrn_reflns_av_unetI/netI 0.0358
_diffrn_reflns_limit_h_max 15
_diffrn_reflns_limit_h_min -15
_diffrn_reflns_limit_k_max 8
_diffrn_reflns_limit_k_min -8
_diffrn_reflns_limit_l_max 9
_diffrn_reflns_limit_l_min -6
_diffrn_reflns_number 1345
_diffrn_reflns_theta_full 25.99
_diffrn_reflns_theta_max 25.99
_diffrn_reflns_theta_min 5.19
_exptl_absorpt_coefficient_mu 22.231
_exptl_absorpt_correction_type none
_exptl_crystal_colour yellow
_exptl_crystal_density_diffrn 4.078
_exptl_crystal_density_method 'not measured'
_exptl_crystal_description 'cut needle'
_exptl_crystal_F_000 632
_exptl_crystal_size_max 0.19
_exptl_crystal_size_mid 0.19
_exptl_crystal_size_min 0.18
_refine_diff_density_max 2.845
_refine_diff_density_min -2.667
_refine_diff_density_rms 0.468
_refine_ls_abs_structure_details 'Flack H D (1983), Acta Cryst. A39, 876-881'
_refine_ls_abs_structure_Flack 0.00(2)
_refine_ls_extinction_coef 0.007(2)
_refine_ls_extinction_expression Fc^*^=kFc[1+0.001xFc^2^\l^3^/sin(2\q)]^-1/4^
_refine_ls_extinction_method SHELXL
_refine_ls_goodness_of_fit_ref 1.117
_refine_ls_matrix_type full
_refine_ls_number_parameters 46
_refine_ls_number_reflns 906
_refine_ls_number_restraints 2
_refine_ls_restrained_S_all 1.115
_refine_ls_R_factor_all 0.0623
_refine_ls_R_factor_gt 0.0623
_refine_ls_shift/su_max 0.000
_refine_ls_shift/su_mean 0.000
_refine_ls_structure_factor_coef Fsqd
_refine_ls_weighting_details 'calc w=1/[\s^2^(Fo^2^)+(0.1382P)^2^+0.7424P] where P=(Fo^2^+2Fc^2^)/3'
_refine_ls_weighting_scheme calc
_refine_ls_wR_factor_gt 0.1634
_refine_ls_wR_factor_ref 0.1634
_reflns_number_gt 905
_reflns_number_total 906
_reflns_threshold_expression >2\s(I)
_cod_data_source_file cm400541n_si_003.cif
_cod_data_source_block 2
_cod_original_cell_volume 601.8(2)
_cod_database_code 4001782

loop_
_symmetry_equiv_pos_as_xyz
'x, y, z'
'x, -y, z+1/2'
'x+1/2, y+1/2, z'
'x+1/2, -y+1/2, z+1/2'

loop_
_atom_site_label
_atom_site_type_symbol
_atom_site_fract_x
_atom_site_fract_y
_atom_site_fract_z
_atom_site_U_iso_or_equiv
_atom_site_adp_type
_atom_site_occupancy
_atom_site_symmetry_multiplicity
_atom_site_calc_flag
Sn1 Sn -0.7572(2) -0.08348(9) -0.8429(4) 0.0116(5) Uani 1 1 d
Se1 Se -0.89683(16) 0.07762(15) -0.7315(3) 0.0127(5) Uani 1 1 d
Se2 Se -0.56506(19) 0.09934(17) -0.7212(3) 0.0145(5) Uani 1 1 d
Se3 Se -0.73318(17) -0.41430(19) -0.7492(3) 0.0139(6) Uani 1 1 d
Li1 Li -0.439(3) -0.065(4) -0.840(6) 0.015(8) Uiso 1 1 d
Li2 Li -0.628(4) 0.411(3) -0.897(8) 0.015(8) Uiso 1 1 d

loop_
_atom_site_aniso_label
_atom_site_aniso_U_11
_atom_site_aniso_U_22
_atom_site_aniso_U_33
_atom_site_aniso_U_23
_atom_site_aniso_U_13
_atom_site_aniso_U_12
Sn1 0.0125(7) 0.0096(6) 0.0096(8) 0.0000(3) 0.0034(5) 0.0001(3)
Se1 0.0124(9) 0.0126(8) 0.0094(10) 0.0003(6) 0.0030(7) 0.0012(6)
Se2 0.0118(8) 0.0136(8) 0.0127(10) -0.0004(6) 0.0024(6) -0.0016(7)
Se3 0.0172(9) 0.0100(9) 0.0129(14) 0.0013(4) 0.0067(9) 0.0006(5)

loop_
_atom_type_symbol
_atom_type_description
_atom_type_scat_dispersion_real
_atom_type_scat_dispersion_imag
_atom_type_scat_source
Li Li -0.0003 0.0001 'International Tables Vol C Tables 4.2.6.8 and 6.1.1.4'
Se Se -0.0929 2.2259 'International Tables Vol C Tables 4.2.6.8 and 6.1.1.4'
Sn Sn -0.6537 1.4246 'International Tables Vol C Tables 4.2.6.8 and 6.1.1.4'

loop_
_geom_angle_atom_site_label_1
_geom_angle_atom_site_label_2
_geom_angle_atom_site_label_3
_geom_angle
_geom_angle_site_symmetry_1
_geom_angle_site_symmetry_3
Se2 Sn1 Se3 117.20(13) . .
Se2 Sn1 Se1 108.96(8) . .
Se3 Sn1 Se1 109.64(11) . .
Se2 Sn1 Se1 112.18(12) . 2_554
Se3 Sn1 Se1 105.41(9) . 2_554
Se1 Sn1 Se1 102.40(12) . 2_554
Sn1 Se1 Sn1 103.26(12) . 2
Sn1 Se1 Li1 112.5(8) . 3_455
Sn1 Se1 Li1 104.8(8) 2 3_455
Sn1 Se1 Li2 111.9(8) . 3_445
Sn1 Se1 Li2 117.8(10) 2 3_445
Li1 Se1 Li2 106.5(9) 3_455 3_445
Sn1 Se2 Li1 106.4(7) . .
Sn1 Se2 Li2 107.3(10) . .
Li1 Se2 Li2 107.5(13) . .
Sn1 Se2 Li1 107.0(8) . 2
Li1 Se2 Li1 104.4(11) . 2
Li2 Se2 Li1 123.1(13) . 2
Li2 Se3 Sn1 104.2(5) 2 .
Li2 Se3 Li2 115.4(16) 2 1_545
Sn1 Se3 Li2 111.4(7) . 1_545
Li2 Se3 Li1 102.1(14) 2 3_445
Sn1 Se3 Li1 112.3(7) . 3_445
Li2 Se3 Li1 111.0(11) 1_545 3_445
Se2 Li1 Se3 116.0(12) . 3
Se2 Li1 Se2 109.9(14) . 2_554
Se3 Li1 Se2 107.4(13) 3 2_554
Se2 Li1 Se1 113.5(12) . 3_545
Se3 Li1 Se1 108.6(13) 3 3_545
Se2 Li1 Se1 100.1(11) 2_554 3_545
Se3 Li2 Se3 114.7(16) 2_554 1_565
Se3 Li2 Se2 118.0(13) 2_554 .
Se3 Li2 Se2 106.8(16) 1_565 .
Se3 Li2 Se1 111.5(15) 2_554 3
Se3 Li2 Se1 104.0(13) 1_565 3
Se2 Li2 Se1 100.1(14) . 3

loop_
_geom_bond_atom_site_label_1
_geom_bond_atom_site_label_2
_geom_bond_distance
_geom_bond_site_symmetry_2
Sn1 Se2 2.466(3) .
Sn1 Se3 2.4678(18) .
Sn1 Se1 2.591(3) .
Sn1 Se1 2.597(4) 2_554
Se1 Sn1 2.597(4) 2
Se1 Li1 2.68(3) 3_455
Se1 Li2 2.76(4) 3_445
Se2 Li1 2.50(4) .
Se2 Li2 2.54(3) .
Se2 Li1 2.55(4) 2
Se3 Li2 2.35(5) 2
Se3 Li2 2.49(4) 1_545
Se3 Li1 2.54(3) 3_445
Li1 Se3 2.54(3) 3
Li1 Se2 2.55(4) 2_554
Li1 Se1 2.68(3) 3_545
Li2 Se3 2.35(5) 2_554
Li2 Se3 2.49(4) 1_565
Li2 Se1 2.76(4) 3
